data_1501855
loop_
_publ_author_name
'Bigot, Aur\'elien'
'Blythe, Judith'
'Pandya, Chirag'
'Wagner, Trixie'
'Loiseleur, Olivier'

_publ_section_title
;
 DAST-mediated cyclization of \a,\a-disubstituted-\a-acylaminoketones:
 efficient and divergent synthesis of unprecedented heterocycles.
;
_journal_issue 2
_journal_name_full 'Organic letters'
_journal_page_first 192
_journal_page_last 195
_journal_paper_doi 10.1021/ol102454e
_journal_volume 13
_journal_year 2011
_chemical_formula_sum 'C17 H18 N2 O2'
_chemical_formula_weight 282.33
_chemical_name_common ABIV-293
_chemical_name_systematic
; 
 ? 
;
_space_group_IT_number 9
_symmetry_cell_setting monoclinic
_symmetry_space_group_name_Hall 'C -2yc'
_symmetry_space_group_name_H-M 'C 1 c 1'
_atom_sites_solution_hydrogens geom
_atom_sites_solution_primary direct
_atom_sites_solution_secondary difmap
_audit_creation_method SHELXL-97
_cell_angle_alpha 90.00
_cell_angle_beta 113.90(2)
_cell_angle_gamma 90.00
_cell_formula_units_Z 4
_cell_length_a 8.782(4)
_cell_length_b 19.177(8)
_cell_length_c 9.362(4)
_cell_measurement_temperature 100(2)
_cell_volume 1441.5(11)
_computing_structure_refinement 'SHELXL-97 (Sheldrick, 1997)'
_computing_structure_solution 'SHELXS-97 (Sheldrick, 1990)'
_diffrn_ambient_temperature 100(2)
_diffrn_measured_fraction_theta_full 0.992
_diffrn_measured_fraction_theta_max 0.992
_diffrn_radiation_monochromator graphite
_diffrn_radiation_source 'fine-focus sealed tube'
_diffrn_radiation_type CuK\a
_diffrn_radiation_wavelength 1.54178
_diffrn_reflns_av_R_equivalents 0.0553
_diffrn_reflns_av_sigmaI/netI 0.0466
_diffrn_reflns_limit_h_max 10
_diffrn_reflns_limit_h_min -10
_diffrn_reflns_limit_k_max 22
_diffrn_reflns_limit_k_min -22
_diffrn_reflns_limit_l_max 11
_diffrn_reflns_limit_l_min -11
_diffrn_reflns_number 13384
_diffrn_reflns_theta_full 68.36
_diffrn_reflns_theta_max 68.36
_diffrn_reflns_theta_min 4.61
_exptl_absorpt_coefficient_mu 0.692
_exptl_absorpt_correction_T_max 0.9795
_exptl_absorpt_correction_T_min 0.5747
_exptl_absorpt_correction_type multi-scan
_exptl_crystal_density_diffrn 1.301
_exptl_crystal_density_method 'not measured'
_exptl_crystal_F_000 600
_exptl_crystal_size_max 0.90
_exptl_crystal_size_mid 0.70
_exptl_crystal_size_min 0.03
_refine_diff_density_max 0.155
_refine_diff_density_min -0.215
_refine_diff_density_rms 0.044
_refine_ls_abs_structure_details 'Flack H D (1983), Acta Cryst. A39, 876-881'
_refine_ls_abs_structure_Flack 0.2(2)
_refine_ls_extinction_method none
_refine_ls_goodness_of_fit_ref 1.035
_refine_ls_hydrogen_treatment mixed
_refine_ls_matrix_type full
_refine_ls_number_parameters 200
_refine_ls_number_reflns 2455
_refine_ls_number_restraints 2
_refine_ls_restrained_S_all 1.035
_refine_ls_R_factor_all 0.0365
_refine_ls_R_factor_gt 0.0343
_refine_ls_shift/su_max 0.009
_refine_ls_shift/su_mean 0.003
_refine_ls_structure_factor_coef Fsqd
_refine_ls_weighting_details 'calc w=1/[\s^2^(Fo^2^)+(0.0470P)^2^+0.4384P] where P=(Fo^2^+2Fc^2^)/3'
_refine_ls_weighting_scheme calc
_refine_ls_wR_factor_gt 0.0834
_refine_ls_wR_factor_ref 0.0851
_reflns_number_gt 2347
_reflns_number_total 2455
_reflns_threshold_expression >2sigma(I)
_cod_data_source_file ol102454e_si_006.cif
_cod_data_source_block OLO27a
_cod_original_cell_volume 1441.4(11)
_cod_original_sg_symbol_H-M Cc
_cod_database_code 1501855
_chemical_source_common ACN

loop_
_symmetry_equiv_pos_as_xyz
'x, y, z'
'x, -y, z+1/2'
'x+1/2, y+1/2, z'
'x+1/2, -y+1/2, z+1/2'

loop_
_atom_site_label
_atom_site_type_symbol
_atom_site_fract_x
_atom_site_fract_y
_atom_site_fract_z
_atom_site_U_iso_or_equiv
_atom_site_adp_type
_atom_site_occupancy
_atom_site_symmetry_multiplicity
_atom_site_calc_flag
_atom_site_refinement_flags
C1 C 0.5251(2) 0.13063(9) 0.8515(2) 0.0218(4) Uani 1 1 d .
H1 H 0.5544 0.1138 0.9547 0.026 Uiso 1 1 calc R
C2 C 0.6319(2) 0.17549(10) 0.8202(2) 0.0265(4) Uani 1 1 d .
H2 H 0.7331 0.1898 0.9022 0.032 Uiso 1 1 calc R
C3 C 0.5903(2) 0.19947(10) 0.6685(2) 0.0261(4) Uani 1 1 d .
H3 H 0.6631 0.2302 0.6468 0.031 Uiso 1 1 calc R
C4 C 0.4433(2) 0.17848(9) 0.5501(2) 0.0236(4) Uani 1 1 d .
H4 H 0.4157 0.1946 0.4466 0.028 Uiso 1 1 calc R
C5 C 0.3348(2) 0.13405(9) 0.5804(2) 0.0204(4) Uani 1 1 d .
H5 H 0.2335 0.1200 0.4982 0.025 Uiso 1 1 calc R
C6 C 0.3759(2) 0.11016(8) 0.7330(2) 0.0189(4) Uani 1 1 d .
C7 C 0.2564(2) 0.06380(8) 0.7704(2) 0.0175(3) Uani 1 1 d .
O8 O 0.17718(15) 0.02146(6) 0.63277(14) 0.0195(3) Uani 1 1 d .
N9 N 0.05030(18) -0.02542(7) 0.63523(17) 0.0192(3) Uani 1 1 d .
C10 C -0.0173(2) -0.00906(9) 0.7313(2) 0.0176(3) Uani 1 1 d .
N11 N 0.01111(18) 0.04961(7) 0.81813(17) 0.0179(3) Uani 1 1 d .
H11 H -0.004(3) 0.0474(11) 0.902(3) 0.028(6) Uiso 1 1 d .
C12 C 0.1166(2) 0.10415(8) 0.7975(2) 0.0177(3) Uani 1 1 d .
C13 C -0.1354(2) -0.06129(9) 0.74601(19) 0.0178(3) Uani 1 1 d .
C14 C -0.1091(2) -0.13199(9) 0.73067(19) 0.0186(4) Uani 1 1 d .
H14 H -0.0172 -0.1465 0.7091 0.022 Uiso 1 1 calc R
C15 C -0.2163(2) -0.18117(9) 0.7468(2) 0.0214(4) Uani 1 1 d .
H15 H -0.1982 -0.2294 0.7361 0.026 Uiso 1 1 calc R
C16 C -0.3506(2) -0.15982(10) 0.7787(2) 0.0226(4) Uani 1 1 d .
H16 H -0.4245 -0.1936 0.7893 0.027 Uiso 1 1 calc R
C17 C -0.3771(2) -0.08973(9) 0.7951(2) 0.0226(4) Uani 1 1 d .
H17 H -0.4686 -0.0755 0.8178 0.027 Uiso 1 1 calc R
C18 C -0.2705(2) -0.04011(9) 0.7785(2) 0.0202(4) Uani 1 1 d .
H18 H -0.2891 0.0080 0.7891 0.024 Uiso 1 1 calc R
C19 C 0.0113(2) 0.14834(9) 0.6562(2) 0.0207(4) Uani 1 1 d .
H19A H -0.0341 0.1187 0.5631 0.031 Uiso 1 1 calc R
H19B H 0.0809 0.1849 0.6401 0.031 Uiso 1 1 calc R
H19C H -0.0803 0.1699 0.6745 0.031 Uiso 1 1 calc R
C20 C 0.1862(2) 0.14834(9) 0.9454(2) 0.0211(4) Uani 1 1 d .
H20A H 0.0941 0.1701 0.9629 0.032 Uiso 1 1 calc R
H20B H 0.2587 0.1847 0.9337 0.032 Uiso 1 1 calc R
H20C H 0.2505 0.1187 1.0349 0.032 Uiso 1 1 calc R
O21 O 0.34885(15) 0.02206(6) 0.89864(14) 0.0213(3) Uani 1 1 d .
H21 H 0.291(3) 0.0107(12) 0.947(3) 0.032(6) Uiso 1 1 d .

loop_
_atom_site_aniso_label
_atom_site_aniso_U_11
_atom_site_aniso_U_22
_atom_site_aniso_U_33
_atom_site_aniso_U_23
_atom_site_aniso_U_13
_atom_site_aniso_U_12
C1 0.0223(9) 0.0241(9) 0.0202(10) 0.0036(7) 0.0098(8) 0.0011(7)
C2 0.0200(9) 0.0281(9) 0.0298(11) 0.0026(7) 0.0085(8) -0.0017(7)
C3 0.0243(9) 0.0251(9) 0.0351(11) 0.0071(8) 0.0184(9) 0.0013(7)
C4 0.0273(9) 0.0254(9) 0.0233(10) 0.0053(7) 0.0155(8) 0.0064(8)
C5 0.0214(9) 0.0218(9) 0.0198(10) 0.0001(7) 0.0100(8) 0.0009(7)
C6 0.0206(9) 0.0184(8) 0.0217(9) -0.0024(7) 0.0129(8) 0.0009(7)
C7 0.0209(8) 0.0170(7) 0.0148(8) 0.0003(7) 0.0073(7) 0.0003(7)
O8 0.0225(6) 0.0214(6) 0.0177(6) -0.0039(5) 0.0115(5) -0.0054(5)
N9 0.0203(7) 0.0198(7) 0.0208(8) -0.0011(6) 0.0117(6) -0.0043(6)
C10 0.0175(8) 0.0203(8) 0.0146(8) 0.0018(7) 0.0060(7) 0.0020(6)
N11 0.0220(7) 0.0183(7) 0.0167(8) -0.0006(5) 0.0115(6) -0.0023(6)
C12 0.0200(8) 0.0183(7) 0.0169(8) -0.0007(7) 0.0097(7) -0.0018(7)
C13 0.0187(8) 0.0229(8) 0.0110(9) 0.0001(7) 0.0053(7) -0.0019(7)
C14 0.0182(9) 0.0237(8) 0.0139(9) -0.0006(7) 0.0063(8) -0.0002(7)
C15 0.0255(9) 0.0200(9) 0.0177(9) 0.0001(7) 0.0077(7) -0.0011(7)
C16 0.0230(9) 0.0271(9) 0.0192(10) 0.0011(7) 0.0100(8) -0.0051(7)
C17 0.0188(9) 0.0305(9) 0.0206(9) -0.0027(8) 0.0101(8) -0.0017(7)
C18 0.0214(9) 0.0219(8) 0.0170(9) -0.0002(6) 0.0074(7) 0.0022(7)
C19 0.0206(8) 0.0226(8) 0.0209(9) 0.0008(7) 0.0104(8) 0.0003(7)
C20 0.0252(9) 0.0205(8) 0.0200(9) -0.0033(7) 0.0117(7) -0.0022(7)
O21 0.0212(6) 0.0234(6) 0.0207(7) 0.0054(5) 0.0100(6) 0.0018(5)

loop_
_atom_type_symbol
_atom_type_description
_atom_type_scat_dispersion_real
_atom_type_scat_dispersion_imag
_atom_type_scat_source
C C 0.0181 0.0091 'International Tables Vol C Tables 4.2.6.8 and 6.1.1.4'
H H 0.0000 0.0000 'International Tables Vol C Tables 4.2.6.8 and 6.1.1.4'
N N 0.0311 0.0180 'International Tables Vol C Tables 4.2.6.8 and 6.1.1.4'
O O 0.0492 0.0322 'International Tables Vol C Tables 4.2.6.8 and 6.1.1.4'

loop_
_geom_angle_atom_site_label_1
_geom_angle_atom_site_label_2
_geom_angle_atom_site_label_3
_geom_angle
C6 C1 C2 120.47(17)
C6 C1 H1 119.8
C2 C1 H1 119.8
C1 C2 C3 119.92(18)
C1 C2 H2 120.0
C3 C2 H2 120.0
C4 C3 C2 119.78(17)
C4 C3 H3 120.1
C2 C3 H3 120.1
C3 C4 C5 120.75(17)
C3 C4 H4 119.6
C5 C4 H4 119.6
C4 C5 C6 119.59(18)
C4 C5 H5 120.2
C6 C5 H5 120.2
C1 C6 C5 119.49(16)
C1 C6 C7 119.88(15)
C5 C6 C7 120.60(16)
O21 C7 O8 110.33(13)
O21 C7 C6 108.52(14)
O8 C7 C6 104.60(13)
O21 C7 C12 111.51(13)
O8 C7 C12 107.40(14)
C6 C7 C12 114.23(13)
N9 O8 C7 115.73(11)
C10 N9 O8 115.69(13)
N9 C10 N11 126.32(16)
N9 C10 C13 115.62(15)
N11 C10 C13 118.05(14)
C10 N11 C12 119.28(14)
C10 N11 H11 117.1(15)
C12 N11 H11 120.1(15)
N11 C12 C20 108.67(14)
N11 C12 C19 108.56(15)
C20 C12 C19 110.97(14)
N11 C12 C7 104.47(13)
C20 C12 C7 111.85(15)
C19 C12 C7 112.01(14)
C14 C13 C18 119.74(15)
C14 C13 C10 119.63(15)
C18 C13 C10 120.61(15)
C15 C14 C13 120.24(16)
C15 C14 H14 119.9
C13 C14 H14 119.9
C14 C15 C16 119.77(16)
C14 C15 H15 120.1
C16 C15 H15 120.1
C17 C16 C15 120.39(16)
C17 C16 H16 119.8
C15 C16 H16 119.8
C16 C17 C18 120.14(16)
C16 C17 H17 119.9
C18 C17 H17 119.9
C17 C18 C13 119.71(16)
C17 C18 H18 120.1
C13 C18 H18 120.1
C12 C19 H19A 109.5
C12 C19 H19B 109.5
H19A C19 H19B 109.5
C12 C19 H19C 109.5
H19A C19 H19C 109.5
H19B C19 H19C 109.5
C12 C20 H20A 109.5
C12 C20 H20B 109.5
H20A C20 H20B 109.5
C12 C20 H20C 109.5
H20A C20 H20C 109.5
H20B C20 H20C 109.5
C7 O21 H21 110.1(17)

loop_
_geom_bond_atom_site_label_1
_geom_bond_atom_site_label_2
_geom_bond_distance
C1 C6 1.387(3)
C1 C2 1.388(3)
C1 H1 0.9500
C2 C3 1.393(3)
C2 H2 0.9500
C3 C4 1.378(3)
C3 H3 0.9500
C4 C5 1.390(3)
C4 H4 0.9500
C5 C6 1.401(3)
C5 H5 0.9500
C6 C7 1.521(2)
C7 O21 1.397(2)
C7 O8 1.441(2)
C7 C12 1.557(2)
O8 N9 1.4391(18)
N9 C10 1.301(2)
C10 N11 1.351(2)
C10 C13 1.488(2)
N11 C12 1.461(2)
N11 H11 0.85(3)
C12 C20 1.524(3)
C12 C19 1.527(3)
C13 C14 1.393(2)
C13 C18 1.398(2)
C14 C15 1.383(2)
C14 H14 0.9500
C15 C16 1.390(3)
C15 H15 0.9500
C16 C17 1.383(3)
C16 H16 0.9500
C17 C18 1.388(3)
C17 H17 0.9500
C18 H18 0.9500
C19 H19A 0.9800
C19 H19B 0.9800
C19 H19C 0.9800
C20 H20A 0.9800
C20 H20B 0.9800
C20 H20C 0.9800
O21 H21 0.83(3)

loop_
_geom_hbond_atom_site_label_D
_geom_hbond_atom_site_label_H
_geom_hbond_atom_site_label_A
_geom_hbond_distance_DH
_geom_hbond_distance_HA
_geom_hbond_distance_DA
_geom_hbond_angle_DHA
_geom_hbond_site_symmetry_A
O21 H21 O8 0.83(3) 2.41(3) 3.2330(19) 168(2) 2
O21 H21 N11 0.83(3) 2.38(2) 2.799(2) 112(2) .
N11 H11 O8 0.85(3) 2.48(2) 3.030(2) 123.2(19) 2
N11 H11 N9 0.85(3) 2.08(3) 2.884(2) 158(2) 2

loop_
_geom_torsion_atom_site_label_1
_geom_torsion_atom_site_label_2
_geom_torsion_atom_site_label_3
_geom_torsion_atom_site_label_4
_geom_torsion
C6 C1 C2 C3 -0.9(3)
C1 C2 C3 C4 0.0(3)
C2 C3 C4 C5 0.6(3)
C3 C4 C5 C6 -0.2(3)
C2 C1 C6 C5 1.2(3)
C2 C1 C6 C7 -177.07(16)
C4 C5 C6 C1 -0.7(2)
C4 C5 C6 C7 177.61(15)
C1 C6 C7 O21 -29.55(19)
C5 C6 C7 O21 152.18(15)
C1 C6 C7 O8 -147.32(15)
C5 C6 C7 O8 34.41(19)
C1 C6 C7 C12 95.54(19)
C5 C6 C7 C12 -82.73(19)
O21 C7 O8 N9 66.39(16)
C6 C7 O8 N9 -177.09(12)
C12 C7 O8 N9 -55.35(16)
C7 O8 N9 C10 22.14(19)
O8 N9 C10 N11 5.4(3)
O8 N9 C10 C13 -173.85(13)
N9 C10 N11 C12 5.3(3)
C13 C10 N11 C12 -175.41(15)
C10 N11 C12 C20 -157.16(15)
C10 N11 C12 C19 82.05(18)
C10 N11 C12 C7 -37.6(2)
O21 C7 C12 N11 -61.01(17)
O8 C7 C12 N11 59.99(16)
C6 C7 C12 N11 175.50(14)
O21 C7 C12 C20 56.36(18)
O8 C7 C12 C20 177.36(13)
C6 C7 C12 C20 -67.13(19)
O21 C7 C12 C19 -178.33(14)
O8 C7 C12 C19 -57.33(17)
C6 C7 C12 C19 58.18(19)
N9 C10 C13 C14 32.5(2)
N11 C10 C13 C14 -146.90(16)
N9 C10 C13 C18 -148.95(16)
N11 C10 C13 C18 31.7(2)
C18 C13 C14 C15 0.3(3)
C10 C13 C14 C15 178.88(16)
C13 C14 C15 C16 -0.1(3)
C14 C15 C16 C17 -0.3(3)
C15 C16 C17 C18 0.5(3)
C16 C17 C18 C13 -0.4(3)
C14 C13 C18 C17 0.0(3)
C10 C13 C18 C17 -178.61(16)
